data_7049553
loop_
_publ_author_name
'Li, Zhuang'
'Zhang, Shengzi'
'Guo, Yangwu'
'Lin, Zheshuai'
'Yao, Jiyong'
'Wu, Yicheng'

_publ_section_title
;
 SnGa<sub>2</sub>GeSe<sub>6</sub>, a benign addition to the
 AMM<sup>IV</sup>Q<sub>6</sub> family: synthesis, crystal structure and
 nonlinear optical performance.
;
_journal_issue 19
_journal_name_full 'Dalton transactions (Cambridge, England : 2003)'
_journal_page_first 6638
_journal_page_last 6644
_journal_paper_doi 10.1039/c9dt00184k
_journal_volume 48
_journal_year 2019
_chemical_formula_sum 'Ga2 Ge Se6 Sn'
_chemical_formula_weight 804.48
_space_group_IT_number 43
_space_group_name_Hall 'F 2 -2d'
_space_group_name_H-M_alt 'F d d 2'
_symmetry_cell_setting orthorhombic
_symmetry_space_group_name_Hall 'F 2 -2d'
_symmetry_space_group_name_H-M 'F d d 2'
_atom_sites_solution_hydrogens none
_atom_sites_solution_primary direct
_atom_sites_solution_secondary difmap
_audit_creation_method SHELXL-97
_audit_update_record
;
2018-11-02 deposited with the CCDC.    2019-04-02 downloaded from the CCDC.
;
_cell_angle_alpha 90.00
_cell_angle_beta 90.00
_cell_angle_gamma 90.00
_cell_formula_units_Z 16
_cell_length_a 47.195(9)
_cell_length_b 7.5213(15)
_cell_length_c 12.183(2)
_cell_measurement_reflns_used 7051
_cell_measurement_temperature 293(2)
_cell_measurement_theta_max 31.4970
_cell_measurement_theta_min 2.1782
_cell_volume 4324.6(14)
_computing_cell_refinement 'CrystalClear (Rigaku Inc., 2008)'
_computing_data_collection 'CrystalClear (Rigaku Inc., 2008)'
_computing_data_reduction 'CrystalClear (Rigaku Inc., 2008)'
_computing_structure_refinement 'SHELXL-97 (Sheldrick, 1997)'
_computing_structure_solution 'SHELXS-97 (Sheldrick, 1990)'
_diffrn_ambient_temperature 293(2)
_diffrn_detector_area_resol_mean 28.5714
_diffrn_measured_fraction_theta_full 0.996
_diffrn_measured_fraction_theta_max 0.996
_diffrn_measurement_device_type numerical
_diffrn_measurement_method dtprofit.ref
_diffrn_radiation_monochromator graphite
_diffrn_radiation_source 'fine-focus sealed tube'
_diffrn_radiation_type MoK\a
_diffrn_radiation_wavelength 0.71073
_diffrn_reflns_av_R_equivalents 0.0502
_diffrn_reflns_av_sigmaI/netI 0.0544
_diffrn_reflns_limit_h_max 65
_diffrn_reflns_limit_h_min -68
_diffrn_reflns_limit_k_max 10
_diffrn_reflns_limit_k_min -11
_diffrn_reflns_limit_l_max 15
_diffrn_reflns_limit_l_min -17
_diffrn_reflns_number 10482
_diffrn_reflns_theta_full 31.48
_diffrn_reflns_theta_max 31.48
_diffrn_reflns_theta_min 3.21
_exptl_absorpt_coefficient_mu 30.099
_exptl_absorpt_correction_T_max 0.042
_exptl_absorpt_correction_T_min 0.022
_exptl_absorpt_correction_type multi-scan
_exptl_absorpt_process_details 'face indexed'
_exptl_crystal_colour Red
_exptl_crystal_density_diffrn 4.943
_exptl_crystal_density_method 'not measured'
_exptl_crystal_description Chip
_exptl_crystal_F_000 5568
_exptl_crystal_size_max 0.1900
_exptl_crystal_size_mid 0.1150
_exptl_crystal_size_min 0.1050
_refine_diff_density_max 1.507
_refine_diff_density_min -1.929
_refine_diff_density_rms 0.333
_refine_ls_abs_structure_details 'Flack H D (1983), Acta Cryst. A39, 876-881'
_refine_ls_abs_structure_Flack 0.025(17)
_refine_ls_extinction_coef 0.000045(4)
_refine_ls_extinction_expression Fc^*^=kFc[1+0.001xFc^2^\l^3^/sin(2\q)]^-1/4^
_refine_ls_extinction_method SHELXL
_refine_ls_goodness_of_fit_ref 1.021
_refine_ls_hydrogen_treatment none
_refine_ls_matrix_type full
_refine_ls_number_parameters 93
_refine_ls_number_reflns 3379
_refine_ls_number_restraints 1
_refine_ls_restrained_S_all 1.021
_refine_ls_R_factor_all 0.0400
_refine_ls_R_factor_gt 0.0361
_refine_ls_shift/su_max 0.001
_refine_ls_shift/su_mean 0.000
_refine_ls_structure_factor_coef Fsqd
_refine_ls_weighting_details 'calc w=1/[\s^2^(Fo^2^)+(0.0300P)^2^+0.0000P] where P=(Fo^2^+2Fc^2^)/3'
_refine_ls_weighting_scheme calc
_refine_ls_wR_factor_gt 0.0699
_refine_ls_wR_factor_ref 0.0717
_reflns_number_gt 3159
_reflns_number_total 3379
_reflns_threshold_expression >2sigma(I)
_cod_data_source_file c9dt00184k1.cif
_cod_data_source_block fdd2
_cod_depositor_comments
;
The following automatic conversions were performed:

'_exptl_absorpt_correction_type' value 'Multi-scan' changed to
'multi-scan' according to
/home/data/users/saulius/crontab/automatic-downloads/rss-feeds/RSC/lib/dictionaries/cif_core.dic
dictionary named 'cif_core.dic' version 2.4.2 from 2011-04-26.

Automatic conversion script
Id: cif_fix_values 4973 2017-02-22 13:04:09Z antanas 

 Adding full bibliography for 7049553.cif.
;
_cod_original_cell_volume 4324.4(15)
_cod_original_sg_symbol_H-M Fdd2
_cod_database_code 7049553

loop_
_symmetry_equiv_pos_as_xyz
'x, y, z'
'-x, -y, z'
'x+1/4, -y+1/4, z+1/4'
'-x+1/4, y+1/4, z+1/4'
'x, y+1/2, z+1/2'
'-x, -y+1/2, z+1/2'
'x+1/4, -y+3/4, z+3/4'
'-x+1/4, y+3/4, z+3/4'
'x+1/2, y, z+1/2'
'-x+1/2, -y, z+1/2'
'x+3/4, -y+1/4, z+3/4'
'-x+3/4, y+1/4, z+3/4'
'x+1/2, y+1/2, z'
'-x+1/2, -y+1/2, z'
'x+3/4, -y+3/4, z+1/4'
'-x+3/4, y+3/4, z+1/4'

loop_
_atom_site_label
_atom_site_type_symbol
_atom_site_fract_x
_atom_site_fract_y
_atom_site_fract_z
_atom_site_U_iso_or_equiv
_atom_site_adp_type
_atom_site_occupancy
_atom_site_symmetry_multiplicity
_atom_site_calc_flag
_atom_site_refinement_flags
Sn Sn 0.064604(14) 0.76631(8) 0.02922(6) 0.02015(15) Uani 1 1 d .
Ga1 Ga 0.0000 0.5000 0.05446(11) 0.0080(2) Uani 1 2 d S
Ga2 Ga 0.0000 1.0000 0.06736(11) 0.0084(2) Uani 1 2 d S
Ga3 Ga 0.065683(19) 0.23933(10) 0.11881(7) 0.00750(17) Uani 0.50 1 d P
Ge3 Ge 0.065683(19) 0.23933(10) 0.11881(7) 0.00750(17) Uani 0.50 1 d P
Ga4 Ga 0.134181(18) 0.46302(10) 0.14387(7) 0.00553(16) Uani 0.50 1 d P
Ge4 Ge 0.134181(18) 0.46302(10) 0.14387(7) 0.00553(16) Uani 0.50 1 d P
Se1 Se 0.040995(17) 0.50190(9) 0.17305(7) 0.00971(16) Uani 1 1 d .
Se2 Se 0.119647(18) 0.75255(9) 0.20040(7) 0.00994(16) Uani 1 1 d .
Se3 Se 0.108195(18) 0.22883(10) 0.22125(7) 0.01061(16) Uani 1 1 d .
Se4 Se 0.040556(17) 0.98410(9) 0.19012(7) 0.00884(15) Uani 1 1 d .
Se5 Se 0.006839(16) 0.75755(9) -0.06057(7) 0.00884(15) Uani 1 1 d .
Se6 Se 0.066773(16) 0.18084(11) -0.07317(7) 0.01276(16) Uani 1 1 d .

loop_
_atom_site_aniso_label
_atom_site_aniso_U_11
_atom_site_aniso_U_22
_atom_site_aniso_U_33
_atom_site_aniso_U_23
_atom_site_aniso_U_13
_atom_site_aniso_U_12
Sn 0.0129(3) 0.0204(3) 0.0272(4) -0.0073(2) 0.0037(3) 0.0008(2)
Ga1 0.0052(5) 0.0061(5) 0.0125(7) 0.000 0.000 0.0004(4)
Ga2 0.0053(5) 0.0061(5) 0.0137(7) 0.000 0.000 -0.0014(4)
Ga3 0.0055(4) 0.0078(4) 0.0092(4) 0.0000(3) -0.0007(3) -0.0006(3)
Ge3 0.0055(4) 0.0078(4) 0.0092(4) 0.0000(3) -0.0007(3) -0.0006(3)
Ga4 0.0044(3) 0.0072(3) 0.0050(4) -0.0011(3) -0.0010(3) -0.0005(3)
Ge4 0.0044(3) 0.0072(3) 0.0050(4) -0.0011(3) -0.0010(3) -0.0005(3)
Se1 0.0089(3) 0.0083(3) 0.0120(4) -0.0011(3) -0.0032(3) 0.0010(3)
Se2 0.0142(4) 0.0083(3) 0.0073(4) 0.0000(3) 0.0018(3) 0.0012(3)
Se3 0.0082(4) 0.0106(3) 0.0130(4) 0.0032(3) -0.0038(3) -0.0009(3)
Se4 0.0070(3) 0.0086(3) 0.0110(4) 0.0015(3) -0.0009(3) -0.0009(2)
Se5 0.0086(4) 0.0075(3) 0.0104(4) 0.0002(3) -0.0002(3) 0.0002(3)
Se6 0.0060(3) 0.0235(4) 0.0088(4) -0.0026(3) -0.0005(3) -0.0010(3)

loop_
_atom_type_symbol
_atom_type_description
_atom_type_scat_dispersion_real
_atom_type_scat_dispersion_imag
_atom_type_scat_source
Ga Ga 0.2307 1.6083 'International Tables Vol C Tables 4.2.6.8 and 6.1.1.4'
Ge Ge 0.1547 1.8001 'International Tables Vol C Tables 4.2.6.8 and 6.1.1.4'
Se Se -0.0929 2.2259 'International Tables Vol C Tables 4.2.6.8 and 6.1.1.4'
Sn Sn -0.6537 1.4246 'International Tables Vol C Tables 4.2.6.8 and 6.1.1.4'

loop_
_geom_angle_atom_site_label_1
_geom_angle_atom_site_label_2
_geom_angle_atom_site_label_3
_geom_angle
_geom_angle_site_symmetry_1
_geom_angle_site_symmetry_3
Se4 Sn Se1 79.67(3) . .
Se4 Sn Se5 84.12(3) . .
Se1 Sn Se5 81.48(3) . .
Se5 Ga1 Se5 108.98(7) 2_565 .
Se5 Ga1 Se1 117.35(3) 2_565 .
Se5 Ga1 Se1 103.63(3) . .
Se5 Ga1 Se1 103.63(3) 2_565 2_565
Se5 Ga1 Se1 117.35(3) . 2_565
Se1 Ga1 Se1 106.51(7) . 2_565
Se5 Ga2 Se5 99.83(6) . 2_575
Se5 Ga2 Se4 122.55(3) . 2_575
Se5 Ga2 Se4 104.71(3) 2_575 2_575
Se5 Ga2 Se4 104.71(3) . .
Se5 Ga2 Se4 122.55(3) 2_575 .
Se4 Ga2 Se4 104.10(6) 2_575 .
Se3 Ga3 Se6 119.61(5) . .
Se3 Ga3 Se1 107.21(4) . .
Se6 Ga3 Se1 115.82(4) . .
Se3 Ga3 Se4 101.54(4) . 1_545
Se6 Ga3 Se4 102.53(4) . 1_545
Se1 Ga3 Se4 108.55(5) . 1_545
Se3 Ga4 Se6 111.55(4) . 4
Se3 Ga4 Se2 116.87(4) . 8_544
Se6 Ga4 Se2 104.79(4) 4 8_544
Se3 Ga4 Se2 114.80(5) . .
Se6 Ga4 Se2 109.05(4) 4 .
Se2 Ga4 Se2 98.62(4) 8_544 .
Ga3 Se1 Ga1 102.75(4) . .
Ga3 Se1 Sn 102.38(4) . .
Ga1 Se1 Sn 87.13(4) . .
Ge4 Se2 Ga4 0.00(5) 4 4
Ge4 Se2 Ga4 101.16(4) 4 .
Ga4 Se2 Ga4 101.16(4) 4 .
Ga4 Se3 Ga3 101.92(4) . .
Ge3 Se4 Ga3 0.00(6) 1_565 1_565
Ge3 Se4 Ga2 97.24(4) 1_565 .
Ga3 Se4 Ga2 97.24(4) 1_565 .
Ge3 Se4 Sn 90.81(4) 1_565 .
Ga3 Se4 Sn 90.81(4) 1_565 .
Ga2 Se4 Sn 85.25(4) . .
Ga1 Se5 Ga2 102.30(5) . .
Ga1 Se5 Sn 85.75(3) . .
Ga2 Se5 Sn 82.36(3) . .
Ge4 Se6 Ga4 0.00(5) 8_544 8_544
Ge4 Se6 Ga3 99.75(4) 8_544 .
Ga4 Se6 Ga3 99.75(4) 8_544 .

loop_
_geom_bond_atom_site_label_1
_geom_bond_atom_site_label_2
_geom_bond_distance
_geom_bond_site_symmetry_2
Sn Se4 2.7952(11) .
Sn Se1 2.8751(11) .
Sn Se5 2.9382(11) .
Ga1 Se5 2.4126(12) 2_565
Ga1 Se5 2.4126(12) .
Ga1 Se1 2.4146(12) .
Ga1 Se1 2.4146(12) 2_565
Ga2 Se5 2.4204(12) .
Ga2 Se5 2.4204(12) 2_575
Ga2 Se4 2.4320(12) 2_575
Ga2 Se4 2.4320(12) .
Ga3 Se3 2.3641(12) .
Ga3 Se6 2.3804(13) .
Ga3 Se1 2.3863(11) .
Ga3 Se4 2.4179(11) 1_545
Ga4 Se3 2.3442(12) .
Ga4 Se6 2.3618(12) 4
Ga4 Se2 2.3824(12) 8_544
Ga4 Se2 2.3848(11) .
Se2 Ge4 2.3824(12) 4
Se2 Ga4 2.3824(12) 4
Se4 Ge3 2.4179(11) 1_565
Se4 Ga3 2.4179(11) 1_565
Se6 Ge4 2.3618(12) 8_544
Se6 Ga4 2.3618(12) 8_544
